data_7215613
loop_
_publ_author_name
'Alfonso, Ignacio'
'Bolte, Michael'
'Bru, Miriam'
'Burguete, M. Isabel'
'Luis, Santiago V.'

_publ_section_title
;
 Crystal structures of the HCl salts of pseudopeptidic macrocycles display
 "knobs into holes" hydrophobic interactions between aliphatic side chains
;
_journal_coden_ASTM CRECF4
_journal_issue 5
_journal_name_full CrystEngComm
_journal_page_first 735
_journal_page_last 738
_journal_paper_doi 10.1039/b821772f
_journal_volume 11
_journal_year 2009
_chemical_absolute_configuration ad
_chemical_formula_sum 'C44 H90 Cl4 N8 O11'
_chemical_formula_weight 1049.04
_space_group_IT_number 5
_symmetry_cell_setting monoclinic
_symmetry_space_group_name_Hall 'C 2y'
_symmetry_space_group_name_H-M 'C 1 2 1'
_atom_sites_solution_hydrogens geom
_atom_sites_solution_primary direct
_atom_sites_solution_secondary difmap
_audit_creation_method SHELXL-97
_cell_angle_alpha 90.00
_cell_angle_beta 115.95(3)
_cell_angle_gamma 90.00
_cell_formula_units_Z 2
_cell_length_a 26.700(5)
_cell_length_b 7.0199(14)
_cell_length_c 17.975(4)
_cell_measurement_reflns_used 500
_cell_measurement_temperature 173(2)
_cell_measurement_theta_max 20
_cell_measurement_theta_min 5
_cell_volume 3029.4(13)
_computing_cell_refinement 'Bruker XSCANS'
_computing_data_collection 'Bruker XSCANS'
_computing_data_reduction 'Bruker SHELXTL'
_computing_molecular_graphics 'Bruker SHELXTL'
_computing_publication_material 'Bruker SHELXTL'
_computing_structure_refinement 'SHELXL-97 (Sheldrick, 1997)'
_computing_structure_solution 'SHELXS-97 (Sheldrick, 1990)'
_diffrn_ambient_temperature 173(2)
_diffrn_measured_fraction_theta_full 0.995
_diffrn_measured_fraction_theta_max 0.985
_diffrn_measurement_device_type 'Bruker P4'
_diffrn_measurement_method '\w scans'
_diffrn_radiation_monochromator graphite
_diffrn_radiation_source 'fine-focus sealed tube'
_diffrn_radiation_type MoK\a
_diffrn_radiation_wavelength 0.71073
_diffrn_reflns_av_R_equivalents 0.1510
_diffrn_reflns_av_sigmaI/netI 0.2157
_diffrn_reflns_limit_h_max 32
_diffrn_reflns_limit_h_min -32
_diffrn_reflns_limit_k_max 7
_diffrn_reflns_limit_k_min -8
_diffrn_reflns_limit_l_max 21
_diffrn_reflns_limit_l_min -21
_diffrn_reflns_number 9170
_diffrn_reflns_theta_full 25.00
_diffrn_reflns_theta_max 25.71
_diffrn_reflns_theta_min 3.39
_diffrn_standards_interval_count 0
_diffrn_standards_interval_time 0
_diffrn_standards_number 0
_exptl_absorpt_coefficient_mu 0.250
_exptl_absorpt_correction_type none
_exptl_crystal_colour colourless
_exptl_crystal_density_diffrn 1.135
_exptl_crystal_density_method 'not measured'
_exptl_crystal_description block
_exptl_crystal_F_000 1104
_exptl_crystal_size_max 0.19
_exptl_crystal_size_mid 0.08
_exptl_crystal_size_min 0.08
_refine_diff_density_max 1.140
_refine_diff_density_min -0.487
_refine_diff_density_rms 0.142
_refine_ls_abs_structure_details 'Flack H D (1983), Acta Cryst. A39, 876-881'
_refine_ls_abs_structure_Flack 0.0(2)
_refine_ls_extinction_coef 0.010(2)
_refine_ls_extinction_expression Fc^*^=kFc[1+0.001xFc^2^\l^3^/sin(2\q)]^-1/4^
_refine_ls_extinction_method SHELXL
_refine_ls_goodness_of_fit_ref 0.961
_refine_ls_hydrogen_treatment constr
_refine_ls_matrix_type full
_refine_ls_number_parameters 304
_refine_ls_number_reflns 4906
_refine_ls_number_restraints 1
_refine_ls_restrained_S_all 0.961
_refine_ls_R_factor_all 0.2044
_refine_ls_R_factor_gt 0.1134
_refine_ls_shift/su_max 0.000
_refine_ls_shift/su_mean 0.000
_refine_ls_structure_factor_coef Fsqd
_refine_ls_weighting_details 'calc w=1/[\s^2^(Fo^2^)+(0.1464P)^2^] where P=(Fo^2^+2Fc^2^)/3'
_refine_ls_weighting_scheme calc
_refine_ls_wR_factor_gt 0.2563
_refine_ls_wR_factor_ref 0.3102
_reflns_number_gt 2178
_reflns_number_total 4906
_reflns_threshold_expression >2sigma(I)
_cod_duplicate_entry 7200763
_cod_data_source_file b821772f.txt
_cod_data_source_block ile
_cod_depositor_comments
;
The following automatic conversions were performed:

'_symmetry_cell_setting' value 'Monoclinic' changed to 'monoclinic'
according to
/usr/data/users/saulius/automatic-downloads/retrospective/RSC/lib/dictionaries/cif_core.dic
dictionary named 'cif_core.dic' version 2.4.2 from 2011-04-26.

Automatic conversion script
Id: cif_fix_values 2281 2013-09-26 08:29:07Z andrius 

 Updated bibliographic information.

 Antanas Vaitkus,
 2019-09-18

 Marked entry as a duplicate of entry 7200763.

 Antanas Vaitkus,
 2019-09-18
;
_cod_original_cell_volume 3029.4(10)
_cod_original_sg_symbol_H-M C2
_cod_database_code 7215613

loop_
_symmetry_equiv_pos_as_xyz
'x, y, z'
'-x, y, -z'
'x+1/2, y+1/2, z'
'-x+1/2, y+1/2, -z'

loop_
_atom_site_label
_atom_site_type_symbol
_atom_site_fract_x
_atom_site_fract_y
_atom_site_fract_z
_atom_site_U_iso_or_equiv
_atom_site_adp_type
_atom_site_occupancy
_atom_site_symmetry_multiplicity
_atom_site_calc_flag
_atom_site_refinement_flags
Cl1 Cl 0.84269(12) 0.8528(4) 0.8347(2) 0.0553(9) Uani 1 1 d .
Cl2 Cl 0.73673(11) 0.3760(4) 0.8152(2) 0.0591(9) Uani 1 1 d .
C1 C 0.4720(4) 0.8523(19) 1.2016(7) 0.043(3) Uani 1 1 d .
H1A H 0.4601 0.9667 1.1659 0.052 Uiso 1 1 calc R
H1B H 0.4425 0.7548 1.1772 0.052 Uiso 1 1 calc R
N1 N 0.5247(4) 0.7778(13) 1.2031(6) 0.044(2) Uani 1 1 d .
H1 H 0.5308 0.6543 1.2064 0.052 Uiso 1 1 calc R
C2 C 0.5625(4) 0.8958(14) 1.1994(7) 0.042(3) Uani 1 1 d .
O2 O 0.5589(4) 1.0682(11) 1.1963(7) 0.064(3) Uani 1 1 d .
C3 C 0.6169(4) 0.7972(14) 1.2075(8) 0.041(3) Uani 1 1 d .
H3 H 0.6070 0.6644 1.1860 0.049 Uiso 1 1 calc R
C31 C 0.6634(5) 0.7839(18) 1.2949(8) 0.051(3) Uani 1 1 d .
H31 H 0.6967 0.7298 1.2905 0.061 Uiso 1 1 calc R
C311 C 0.6808(7) 0.975(2) 1.3381(12) 0.081(5) Uani 1 1 d .
H31A H 0.7109 0.9560 1.3938 0.122 Uiso 1 1 calc R
H31B H 0.6489 1.0343 1.3422 0.122 Uiso 1 1 calc R
H31C H 0.6938 1.0579 1.3064 0.122 Uiso 1 1 calc R
C312 C 0.6464(6) 0.641(3) 1.3435(11) 0.078(5) Uani 1 1 d .
H31D H 0.6269 0.5327 1.3068 0.117 Uiso 1 1 calc R
H31E H 0.6198 0.7026 1.3608 0.117 Uiso 1 1 calc R
C313 C 0.6959(9) 0.564(3) 1.4205(15) 0.121(8) Uani 1 1 d .
H31F H 0.6824 0.4759 1.4501 0.182 Uiso 1 1 calc R
H31G H 0.7156 0.6698 1.4570 0.182 Uiso 1 1 calc R
H31H H 0.7214 0.4958 1.4037 0.182 Uiso 1 1 calc R
N2 N 0.6349(4) 0.9029(11) 1.1498(6) 0.044(2) Uani 1 1 d .
H2A H 0.6388 1.0299 1.1638 0.053 Uiso 1 1 calc R
H2B H 0.6693 0.8582 1.1579 0.053 Uiso 1 1 calc R
C4 C 0.5968(5) 0.886(2) 1.0620(7) 0.057(3) Uani 1 1 d .
H4A H 0.5707 0.9947 1.0452 0.069 Uiso 1 1 calc R
H4B H 0.5746 0.7675 1.0530 0.069 Uiso 1 1 calc R
C41 C 0.6284(4) 0.880(2) 1.0070(7) 0.050(3) Uani 1 1 d .
C42 C 0.6465(5) 0.7089(18) 0.9896(9) 0.053(4) Uani 1 1 d .
H42 H 0.6371 0.5932 1.0079 0.063 Uiso 1 1 calc R
C43 C 0.6785(5) 0.7034(15) 0.9454(9) 0.044(3) Uani 1 1 d .
H43 H 0.6891 0.5846 0.9313 0.053 Uiso 1 1 calc R
C44 C 0.6954(4) 0.8783(18) 0.9215(7) 0.046(3) Uani 1 1 d .
C45 C 0.6762(6) 1.0446(16) 0.9394(9) 0.050(3) Uani 1 1 d .
H45 H 0.6870 1.1613 0.9239 0.060 Uiso 1 1 calc R
C46 C 0.6423(5) 1.0519(16) 0.9785(8) 0.046(3) Uani 1 1 d .
H46 H 0.6283 1.1705 0.9865 0.055 Uiso 1 1 calc R
C5 C 0.7370(4) 0.874(2) 0.8863(7) 0.053(3) Uani 1 1 d .
H5A H 0.7541 1.0018 0.8935 0.063 Uiso 1 1 calc R
H5B H 0.7669 0.7836 0.9195 0.063 Uiso 1 1 calc R
N3 N 0.7159(3) 0.8196(11) 0.7978(5) 0.038(2) Uani 1 1 d .
H3A H 0.7455 0.8206 0.7845 0.045 Uiso 1 1 calc R
H3B H 0.7031 0.6962 0.7920 0.045 Uiso 1 1 calc R
N4 N 0.5747(4) 0.9707(14) 0.7184(7) 0.053(3) Uani 1 1 d .
H4 H 0.5801 1.0941 0.7169 0.063 Uiso 1 1 calc R
C6 C 0.6710(4) 0.9389(15) 0.7365(8) 0.045(3) Uani 1 1 d .
H6 H 0.6741 1.0693 0.7604 0.054 Uiso 1 1 calc R
C61 C 0.6769(5) 0.956(3) 0.6558(9) 0.073(5) Uani 1 1 d .
H61 H 0.7155 1.0053 0.6722 0.087 Uiso 1 1 calc R
C611 C 0.6744(7) 0.766(3) 0.6149(10) 0.096(6) Uani 1 1 d .
H61A H 0.7016 0.6790 0.6549 0.144 Uiso 1 1 calc R
H61B H 0.6830 0.7835 0.5677 0.144 Uiso 1 1 calc R
H61C H 0.6369 0.7122 0.5956 0.144 Uiso 1 1 calc R
C612 C 0.6389(6) 1.106(3) 0.6008(11) 0.095(6) Uani 1 1 d .
H61D H 0.6400 1.2160 0.6362 0.143 Uiso 1 1 calc R
H61E H 0.6005 1.0549 0.5773 0.143 Uiso 1 1 calc R
C613 C 0.6492(11) 1.184(5) 0.528(2) 0.194(17) Uani 1 1 d .
H61F H 0.6196 1.2742 0.4957 0.292 Uiso 1 1 calc R
H61G H 0.6493 1.0784 0.4926 0.292 Uiso 1 1 calc R
H61H H 0.6853 1.2496 0.5499 0.292 Uiso 1 1 calc R
C7 C 0.6144(4) 0.8525(19) 0.7238(7) 0.047(3) Uani 1 1 d .
O7 O 0.6087(4) 0.6755(10) 0.7178(7) 0.065(3) Uani 1 1 d .
C8 C 0.5219(4) 0.9026(18) 0.7146(8) 0.050(3) Uani 1 1 d .
H8A H 0.5093 0.7893 0.6783 0.060 Uiso 1 1 calc R
H8B H 0.4932 1.0030 0.6905 0.060 Uiso 1 1 calc R
O1W O 0.5000 0.7490(11) 0.5000 0.0207(18) Uani 1 2 d S
O2W O 0.4932(4) 1.3871(13) 1.1627(8) 0.094(4) Uani 1 1 d .
O3W O 0.5944(6) 1.3465(16) 0.7831(8) 0.104(4) Uani 1 1 d .
O4W O 0.5102(6) 1.396(2) 0.4304(10) 0.207(12) Uani 1 1 d .

loop_
_atom_site_aniso_label
_atom_site_aniso_U_11
_atom_site_aniso_U_22
_atom_site_aniso_U_33
_atom_site_aniso_U_23
_atom_site_aniso_U_13
_atom_site_aniso_U_12
Cl1 0.0629(16) 0.0317(14) 0.093(2) 0.0032(17) 0.0538(17) -0.0011(14)
Cl2 0.0586(16) 0.0298(13) 0.087(2) 0.0049(17) 0.0303(16) -0.0060(14)
C1 0.035(5) 0.043(6) 0.059(7) 0.005(7) 0.027(5) 0.007(5)
N1 0.044(5) 0.034(5) 0.062(7) 0.002(5) 0.032(5) -0.001(4)
C2 0.051(6) 0.021(5) 0.068(8) -0.007(5) 0.038(6) -0.005(4)
O2 0.067(6) 0.036(5) 0.119(9) -0.001(5) 0.070(6) 0.005(4)
C3 0.037(5) 0.033(5) 0.067(8) 0.010(5) 0.035(6) 0.010(4)
C31 0.054(7) 0.055(7) 0.061(9) 0.007(7) 0.042(7) 0.008(6)
C311 0.093(11) 0.070(10) 0.080(12) -0.023(10) 0.037(10) -0.012(9)
C312 0.068(9) 0.098(11) 0.081(12) 0.044(10) 0.044(9) 0.035(8)
C313 0.145(17) 0.126(17) 0.15(2) 0.056(16) 0.122(17) 0.039(14)
N2 0.049(5) 0.023(5) 0.069(7) 0.002(5) 0.034(5) 0.002(4)
C4 0.058(7) 0.067(8) 0.051(8) 0.009(8) 0.027(6) -0.011(7)
C41 0.045(5) 0.053(7) 0.052(7) 0.000(8) 0.021(5) -0.002(6)
C42 0.060(8) 0.045(7) 0.074(11) 0.010(7) 0.049(8) 0.005(6)
C43 0.042(6) 0.028(5) 0.063(9) 0.012(6) 0.024(6) 0.004(5)
C44 0.053(5) 0.033(5) 0.068(8) 0.002(7) 0.041(6) -0.002(6)
C45 0.069(8) 0.036(6) 0.058(10) -0.005(6) 0.041(8) -0.008(6)
C46 0.073(8) 0.032(6) 0.039(8) 0.000(5) 0.031(7) -0.001(5)
C5 0.056(6) 0.054(6) 0.061(8) -0.002(8) 0.037(6) -0.021(7)
N3 0.042(4) 0.034(5) 0.040(6) -0.001(4) 0.022(4) -0.002(3)
N4 0.047(5) 0.042(5) 0.085(8) 0.014(5) 0.044(6) 0.002(4)
C6 0.043(6) 0.040(6) 0.052(8) -0.004(5) 0.021(6) -0.006(4)
C61 0.039(6) 0.124(14) 0.056(10) 0.016(10) 0.022(7) -0.008(7)
C611 0.072(10) 0.17(2) 0.055(11) -0.005(12) 0.035(9) 0.020(11)
C612 0.041(8) 0.159(17) 0.073(12) 0.055(12) 0.014(8) 0.002(8)
C613 0.139(19) 0.28(4) 0.22(3) 0.17(3) 0.13(2) 0.12(2)
C7 0.049(6) 0.047(6) 0.061(8) 0.006(7) 0.038(6) -0.002(6)
O7 0.078(6) 0.029(4) 0.118(9) -0.018(5) 0.069(6) -0.014(4)
C8 0.048(6) 0.053(7) 0.063(8) 0.012(6) 0.037(6) 0.001(5)
O1W 0.017(4) 0.025(4) 0.008(4) 0.000 -0.005(3) 0.000
O2W 0.089(6) 0.028(5) 0.136(10) 0.001(6) 0.021(6) 0.006(5)
O3W 0.163(11) 0.037(5) 0.115(9) 0.007(7) 0.062(8) 0.013(7)
O4W 0.131(10) 0.129(12) 0.170(13) -0.120(11) -0.111(10) 0.110(10)

loop_
_atom_type_symbol
_atom_type_description
_atom_type_scat_dispersion_real
_atom_type_scat_dispersion_imag
_atom_type_scat_source
C C 0.0033 0.0016 'International Tables Vol C Tables 4.2.6.8 and 6.1.1.4'
H H 0.0000 0.0000 'International Tables Vol C Tables 4.2.6.8 and 6.1.1.4'
N N 0.0061 0.0033 'International Tables Vol C Tables 4.2.6.8 and 6.1.1.4'
O O 0.0106 0.0060 'International Tables Vol C Tables 4.2.6.8 and 6.1.1.4'
Cl Cl 0.1484 0.1585 'International Tables Vol C Tables 4.2.6.8 and 6.1.1.4'

loop_
_geom_angle_atom_site_label_1
_geom_angle_atom_site_label_2
_geom_angle_atom_site_label_3
_geom_angle
_geom_angle_site_symmetry_1
_geom_angle_site_symmetry_3
C8 C1 N1 112.4(9) 2_657 .
C8 C1 H1A 109.1 2_657 .
N1 C1 H1A 109.1 . .
C8 C1 H1B 109.1 2_657 .
N1 C1 H1B 109.1 . .
H1A C1 H1B 107.9 . .
C2 N1 C1 120.8(9) . .
C2 N1 H1 119.6 . .
C1 N1 H1 119.6 . .
O2 C2 N1 125.3(9) . .
O2 C2 C3 120.0(8) . .
N1 C2 C3 114.6(9) . .
N2 C3 C31 112.1(8) . .
N2 C3 C2 106.3(8) . .
C31 C3 C2 115.5(9) . .
N2 C3 H3 107.5 . .
C31 C3 H3 107.5 . .
C2 C3 H3 107.5 . .
C311 C31 C3 113.8(11) . .
C311 C31 C312 112.9(12) . .
C3 C31 C312 108.5(11) . .
C311 C31 H31 107.1 . .
C3 C31 H31 107.1 . .
C312 C31 H31 107.1 . .
C31 C311 H31A 109.5 . .
C31 C311 H31B 109.5 . .
H31A C311 H31B 109.5 . .
C31 C311 H31C 109.5 . .
H31A C311 H31C 109.5 . .
H31B C311 H31C 109.5 . .
C31 C312 C313 113.1(13) . .
C31 C312 H31D 109.0 . .
C313 C312 H31D 109.0 . .
C31 C312 H31E 109.0 . .
C313 C312 H31E 109.0 . .
H31D C312 H31E 107.8 . .
C312 C313 H31F 109.5 . .
C312 C313 H31G 109.5 . .
H31F C313 H31G 109.5 . .
C312 C313 H31H 109.5 . .
H31F C313 H31H 109.5 . .
H31G C313 H31H 109.5 . .
C4 N2 C3 114.8(8) . .
C4 N2 H2A 108.6 . .
C3 N2 H2A 108.6 . .
C4 N2 H2B 108.6 . .
C3 N2 H2B 108.6 . .
H2A N2 H2B 107.5 . .
N2 C4 C41 112.0(9) . .
N2 C4 H4A 109.2 . .
C41 C4 H4A 109.2 . .
N2 C4 H4B 109.2 . .
C41 C4 H4B 109.2 . .
H4A C4 H4B 107.9 . .
C42 C41 C46 118.8(9) . .
C42 C41 C4 120.3(13) . .
C46 C41 C4 120.7(12) . .
C41 C42 C43 120.9(11) . .
C41 C42 H42 119.5 . .
C43 C42 H42 119.5 . .
C42 C43 C44 119.7(10) . .
C42 C43 H43 120.2 . .
C44 C43 H43 120.2 . .
C45 C44 C43 117.4(8) . .
C45 C44 C5 122.6(11) . .
C43 C44 C5 119.6(11) . .
C46 C45 C44 123.5(11) . .
C46 C45 H45 118.2 . .
C44 C45 H45 118.2 . .
C45 C46 C41 119.4(11) . .
C45 C46 H46 120.3 . .
C41 C46 H46 120.3 . .
N3 C5 C44 116.9(9) . .
N3 C5 H5A 108.1 . .
C44 C5 H5A 108.1 . .
N3 C5 H5B 108.1 . .
C44 C5 H5B 108.1 . .
H5A C5 H5B 107.3 . .
C6 N3 C5 117.1(9) . .
C6 N3 H3A 108.0 . .
C5 N3 H3A 108.0 . .
C6 N3 H3B 108.0 . .
C5 N3 H3B 108.0 . .
H3A N3 H3B 107.3 . .
C7 N4 C8 121.7(10) . .
C7 N4 H4 119.1 . .
C8 N4 H4 119.1 . .
N3 C6 C61 111.4(9) . .
N3 C6 C7 107.9(9) . .
C61 C6 C7 112.9(10) . .
N3 C6 H6 108.1 . .
C61 C6 H6 108.1 . .
C7 C6 H6 108.1 . .
C612 C61 C611 115.3(15) . .
C612 C61 C6 111.2(13) . .
C611 C61 C6 112.9(12) . .
C612 C61 H61 105.5 . .
C611 C61 H61 105.5 . .
C6 C61 H61 105.5 . .
C61 C611 H61A 109.5 . .
C61 C611 H61B 109.5 . .
H61A C611 H61B 109.5 . .
C61 C611 H61C 109.5 . .
H61A C611 H61C 109.5 . .
H61B C611 H61C 109.5 . .
C61 C612 C613 119.1(15) . .
C61 C612 H61D 107.5 . .
C613 C612 H61D 107.5 . .
C61 C612 H61E 107.5 . .
C613 C612 H61E 107.5 . .
H61D C612 H61E 107.0 . .
C612 C613 H61F 109.5 . .
C612 C613 H61G 109.5 . .
H61F C613 H61G 109.5 . .
C612 C613 H61H 109.5 . .
H61F C613 H61H 109.5 . .
H61G C613 H61H 109.5 . .
O7 C7 N4 123.9(9) . .
O7 C7 C6 118.3(9) . .
N4 C7 C6 117.8(11) . .
N4 C8 C1 110.8(10) . 2_657
N4 C8 H8A 109.5 . .
C1 C8 H8A 109.5 2_657 .
N4 C8 H8B 109.5 . .
C1 C8 H8B 109.5 2_657 .
H8A C8 H8B 108.1 . .

loop_
_geom_bond_atom_site_label_1
_geom_bond_atom_site_label_2
_geom_bond_distance
_geom_bond_site_symmetry_2
C1 C8 1.484(15) 2_657
C1 N1 1.490(12) .
C1 H1A 0.9900 .
C1 H1B 0.9900 .
N1 C2 1.330(12) .
N1 H1 0.8800 .
C2 O2 1.214(12) .
C2 C3 1.556(13) .
C3 N2 1.515(13) .
C3 C31 1.521(18) .
C3 H3 1.0000 .
C31 C311 1.517(19) .
C31 C312 1.526(18) .
C31 H31 1.0000 .
C311 H31A 0.9800 .
C311 H31B 0.9800 .
C311 H31C 0.9800 .
C312 C313 1.54(3) .
C312 H31D 0.9900 .
C312 H31E 0.9900 .
C313 H31F 0.9800 .
C313 H31G 0.9800 .
C313 H31H 0.9800 .
N2 C4 1.461(15) .
N2 H2A 0.9200 .
N2 H2B 0.9200 .
C4 C41 1.554(15) .
C4 H4A 0.9900 .
C4 H4B 0.9900 .
C41 C42 1.384(18) .
C41 C46 1.421(18) .
C42 C43 1.400(17) .
C42 H42 0.9500 .
C43 C44 1.436(15) .
C43 H43 0.9500 .
C44 C45 1.368(16) .
C44 C5 1.501(13) .
C45 C46 1.368(17) .
C45 H45 0.9500 .
C46 H46 0.9500 .
C5 N3 1.486(14) .
C5 H5A 0.9900 .
C5 H5B 0.9900 .
N3 C6 1.481(14) .
N3 H3A 0.9200 .
N3 H3B 0.9200 .
N4 C7 1.314(14) .
N4 C8 1.464(13) .
N4 H4 0.8800 .
C6 C61 1.530(18) .
C6 C7 1.551(14) .
C6 H6 1.0000 .
C61 C612 1.50(2) .
C61 C611 1.51(2) .
C61 H61 1.0000 .
C611 H61A 0.9800 .
C611 H61B 0.9800 .
C611 H61C 0.9800 .
C612 C613 1.55(3) .
C612 H61D 0.9900 .
C612 H61E 0.9900 .
C613 H61F 0.9800 .
C613 H61G 0.9800 .
C613 H61H 0.9800 .
C7 O7 1.251(15) .
C8 C1 1.484(15) 2_657
C8 H8A 0.9900 .
C8 H8B 0.9900 .

loop_
_geom_hbond_atom_site_label_D
_geom_hbond_atom_site_label_H
_geom_hbond_atom_site_label_A
_geom_hbond_distance_DH
_geom_hbond_distance_HA
_geom_hbond_distance_DA
_geom_hbond_angle_DHA
_geom_hbond_site_symmetry_A
N1 H1 O2W 0.88 2.11 2.867(14) 143.8 1_545
N2 H2B Cl2 0.92 2.34 3.208(8) 156.9 4_657
N2 H2A Cl1 0.92 2.32 3.204(9) 161.6 4_657
N3 H3B O7 0.92 2.28 2.771(12) 112.7 .
N3 H3B Cl2 0.92 2.39 3.154(8) 140.7 .
N3 H3A Cl1 0.92 2.36 3.161(8) 145.9 .
N4 H4 O3W 0.88 2.07 2.837(16) 144.6 .

loop_
_geom_torsion_atom_site_label_1
_geom_torsion_atom_site_label_2
_geom_torsion_atom_site_label_3
_geom_torsion_atom_site_label_4
_geom_torsion
_geom_torsion_site_symmetry_1
_geom_torsion_site_symmetry_4
C8 C1 N1 C2 -86.9(14) 2_657 .
C1 N1 C2 O2 1.4(19) . .
C1 N1 C2 C3 176.1(10) . .
O2 C2 C3 N2 -42.0(15) . .
N1 C2 C3 N2 143.0(10) . .
O2 C2 C3 C31 83.1(14) . .
N1 C2 C3 C31 -91.9(12) . .
N2 C3 C31 C311 65.6(12) . .
C2 C3 C31 C311 -56.5(13) . .
N2 C3 C31 C312 -167.8(9) . .
C2 C3 C31 C312 70.1(13) . .
C311 C31 C312 C313 -72.6(18) . .
C3 C31 C312 C313 160.3(14) . .
C31 C3 N2 C4 167.3(10) . .
C2 C3 N2 C4 -65.5(12) . .
C3 N2 C4 C41 -145.1(11) . .
N2 C4 C41 C42 88.6(15) . .
N2 C4 C41 C46 -87.1(15) . .
C46 C41 C42 C43 0.6(19) . .
C4 C41 C42 C43 -175.2(12) . .
C41 C42 C43 C44 3(2) . .
C42 C43 C44 C45 -3.6(17) . .
C42 C43 C44 C5 170.3(12) . .
C43 C44 C45 C46 0.0(19) . .
C5 C44 C45 C46 -173.7(13) . .
C44 C45 C46 C41 4(2) . .
C42 C41 C46 C45 -4.2(18) . .
C4 C41 C46 C45 171.6(12) . .
C45 C44 C5 N3 -107.1(15) . .
C43 C44 C5 N3 79.2(15) . .
C44 C5 N3 C6 58.8(14) . .
C5 N3 C6 C61 145.1(10) . .
C5 N3 C6 C7 -90.4(10) . .
N3 C6 C61 C612 -168.7(12) . .
C7 C6 C61 C612 69.6(16) . .
N3 C6 C61 C611 59.8(14) . .
C7 C6 C61 C611 -61.8(15) . .
C611 C61 C612 C613 -66(3) . .
C6 C61 C612 C613 164(2) . .
C8 N4 C7 O7 8(2) . .
C8 N4 C7 C6 -173.9(10) . .
N3 C6 C7 O7 -42.8(15) . .
C61 C6 C7 O7 80.9(15) . .
N3 C6 C7 N4 138.6(11) . .
C61 C6 C7 N4 -97.7(14) . .
C7 N4 C8 C1 79.8(15) . 2_657
